data_4075879
loop_
_publ_author_name
'Bavarian, Neda'
'Baird, Michael C.'

_publ_section_title
;
 Synthesis and Characterization of the New Alkyl Borates [RB(C6F5)3]-(R =
 CH2Me, CHMe2, CH2CMe3):&#x00A0; Utilization of [Me3CCH2B(C6F5)3]-as a
 Weakly Coordinating Counteranion during Zirconocene-Induced Catalysis of
 Propylene Polymerization
;
_journal_issue 12
_journal_name_full Organometallics
_journal_page_first 2889
_journal_paper_doi 10.1021/om050242d
_journal_volume 24
_journal_year 2005
_chemical_formula_sum 'C42 H29 B F15 P'
_chemical_formula_weight 860.43
_chemical_name_systematic
; 
 ? 
;
_space_group_IT_number 33
_symmetry_cell_setting orthorhombic
_symmetry_space_group_name_Hall 'P 2c -2n'
_symmetry_space_group_name_H-M 'P n a 21'
_atom_sites_solution_hydrogens geom
_atom_sites_solution_primary direct
_atom_sites_solution_secondary difmap
_audit_creation_method SHELXL-97
_cell_angle_alpha 90.00
_cell_angle_beta 90.00
_cell_angle_gamma 90.00
_cell_formula_units_Z 4
_cell_length_a 16.000(8)
_cell_length_b 13.449(7)
_cell_length_c 17.474(8)
_cell_measurement_temperature 453(2)
_cell_volume 3760(3)
_computing_cell_refinement 'Bruker SMART'
_computing_data_collection 'Bruker SMART'
_computing_data_reduction 'Bruker SHELXTL'
_computing_molecular_graphics 'Bruker SHELXTL'
_computing_publication_material 'Bruker SHELXTL'
_computing_structure_refinement 'SHELXL-97 (Sheldrick, 1997)'
_computing_structure_solution 'SHELXS-97 (Sheldrick, 1990)'
_diffrn_ambient_temperature 453(2)
_diffrn_measured_fraction_theta_full 0.967
_diffrn_measured_fraction_theta_max 0.967
_diffrn_measurement_device_type 'CCD area detector'
_diffrn_measurement_method 'phi and omega scans'
_diffrn_radiation_monochromator graphite
_diffrn_radiation_source 'fine-focus sealed tube'
_diffrn_radiation_type MoK\a
_diffrn_radiation_wavelength 0.71073
_diffrn_reflns_av_R_equivalents 0.1039
_diffrn_reflns_av_sigmaI/netI 0.2760
_diffrn_reflns_limit_h_max 20
_diffrn_reflns_limit_h_min -19
_diffrn_reflns_limit_k_max 17
_diffrn_reflns_limit_k_min -16
_diffrn_reflns_limit_l_max 22
_diffrn_reflns_limit_l_min -23
_diffrn_reflns_number 25612
_diffrn_reflns_theta_full 28.30
_diffrn_reflns_theta_max 28.30
_diffrn_reflns_theta_min 1.91
_exptl_absorpt_coefficient_mu 0.180
_exptl_absorpt_correction_T_max 1.0000
_exptl_absorpt_correction_T_min 0.8510
_exptl_absorpt_correction_type 'Empirical (Bruker SADABS)'
_exptl_crystal_colour colorless
_exptl_crystal_density_diffrn 1.520
_exptl_crystal_density_method 'not measured'
_exptl_crystal_description block
_exptl_crystal_F_000 1744
_exptl_crystal_size_max 0.2
_exptl_crystal_size_mid 0.05
_exptl_crystal_size_min 0.05
_refine_diff_density_max 0.210
_refine_diff_density_min -0.177
_refine_diff_density_rms 0.042
_refine_ls_abs_structure_details 'Flack H D (1983), Acta Cryst. A39, 876-881'
_refine_ls_abs_structure_Flack 0.09(9)
_refine_ls_extinction_method none
_refine_ls_goodness_of_fit_ref 0.593
_refine_ls_hydrogen_treatment mixed
_refine_ls_matrix_type full
_refine_ls_number_parameters 636
_refine_ls_number_reflns 8484
_refine_ls_number_restraints 1
_refine_ls_restrained_S_all 0.593
_refine_ls_R_factor_all 0.1796
_refine_ls_R_factor_gt 0.0373
_refine_ls_shift/su_max 0.000
_refine_ls_shift/su_mean 0.000
_refine_ls_structure_factor_coef Fsqd
_refine_ls_weighting_details 'calc w=1/[\s^2^(Fo^2^)+(0.0000P)^2^+0.0000P] where P=(Fo^2^+2Fc^2^)/3'
_refine_ls_weighting_scheme calc
_refine_ls_wR_factor_gt 0.0365
_refine_ls_wR_factor_ref 0.0494
_reflns_number_gt 2825
_reflns_number_total 8484
_reflns_threshold_expression >2sigma(I)
_cod_data_source_file om050242dsi20050405_023857.cif
_cod_data_source_block aw49a
_cod_depositor_comments
;
The following automatic conversions were performed:

'_symmetry_cell_setting' value 'Orthorhombic' changed to
'orthorhombic' according to
/home/saulius/struct/CIF-dictionaries/cif_core.dic dictionary named
'cif_core.dic' version 2.4.1 from 2010-06-29.

Automatic conversion script
Id: cif_fix_values 1715 2011-07-08 13:25:40Z adriana 
;
_cod_original_sg_symbol_H-M Pna2(1)
_cod_database_code 4075879

loop_
_symmetry_equiv_pos_as_xyz
'x, y, z'
'-x, -y, z+1/2'
'x+1/2, -y+1/2, z'
'-x+1/2, y+1/2, z+1/2'

loop_
_atom_site_label
_atom_site_type_symbol
_atom_site_fract_x
_atom_site_fract_y
_atom_site_fract_z
_atom_site_U_iso_or_equiv
_atom_site_adp_type
_atom_site_occupancy
_atom_site_symmetry_multiplicity
_atom_site_calc_flag
_atom_site_refinement_flags
P1 P 0.48488(7) 0.50643(8) 0.10372(7) 0.0377(3) Uani 1 1 d .
B1 B 0.0141(3) 0.4527(3) -0.0358(3) 0.0333(13) Uani 1 1 d .
C1 C 0.4762(3) 0.6230(3) 0.1507(2) 0.0374(12) Uani 1 1 d .
C2 C 0.4125(3) 0.6371(4) 0.2024(3) 0.0658(17) Uani 1 1 d .
H2 H 0.377(2) 0.576(3) 0.213(2) 0.050 Uiso 1 1 d .
C3 C 0.4073(3) 0.7290(6) 0.2403(3) 0.078(2) Uani 1 1 d .
H3 H 0.370(2) 0.725(3) 0.2800(19) 0.050 Uiso 1 1 d .
C4 C 0.4639(4) 0.8013(4) 0.2279(3) 0.0635(17) Uani 1 1 d .
H4 H 0.459(2) 0.877(3) 0.2478(18) 0.040(12) Uiso 1 1 d .
C5 C 0.5271(4) 0.7885(4) 0.1752(3) 0.0587(15) Uani 1 1 d .
H5 H 0.572(2) 0.849(2) 0.1598(19) 0.050 Uiso 1 1 d .
C6 C 0.5327(3) 0.6979(3) 0.1372(3) 0.0421(13) Uani 1 1 d .
H6 H 0.5840(18) 0.691(2) 0.0978(17) 0.029(10) Uiso 1 1 d .
C7 C 0.5497(3) 0.5193(3) 0.0217(2) 0.0376(11) Uani 1 1 d .
C8 C 0.6290(3) 0.4792(4) 0.0184(3) 0.0490(14) Uani 1 1 d .
H8 H 0.648(2) 0.448(2) 0.0610(18) 0.035(13) Uiso 1 1 d .
C9 C 0.6810(3) 0.4951(4) -0.0450(3) 0.0621(16) Uani 1 1 d .
H9 H 0.7378(19) 0.466(2) -0.0406(19) 0.042(13) Uiso 1 1 d .
C10 C 0.6505(4) 0.5453(4) -0.1071(3) 0.0526(14) Uani 1 1 d .
H10 H 0.687(2) 0.561(2) -0.1530(19) 0.045(13) Uiso 1 1 d .
C11 C 0.5718(4) 0.5841(4) -0.1039(3) 0.0604(17) Uani 1 1 d .
H11 H 0.554(2) 0.613(2) -0.1436(17) 0.017(11) Uiso 1 1 d .
C12 C 0.5196(3) 0.5711(4) -0.0426(3) 0.0506(14) Uani 1 1 d .
H12 H 0.468(2) 0.613(3) -0.032(2) 0.074(17) Uiso 1 1 d .
C13 C 0.5270(3) 0.4183(3) 0.1688(2) 0.0341(11) Uani 1 1 d .
C14 C 0.4969(3) 0.3219(4) 0.1725(3) 0.0401(13) Uani 1 1 d .
H14 H 0.461(2) 0.295(3) 0.144(2) 0.049(16) Uiso 1 1 d .
C15 C 0.5305(3) 0.2557(3) 0.2247(3) 0.0504(14) Uani 1 1 d .
H15A H 0.5106 0.1908 0.2268 0.060 Uiso 1 1 calc R
C16 C 0.5931(4) 0.2854(4) 0.2735(3) 0.0522(15) Uani 1 1 d .
H16 H 0.6162(19) 0.237(2) 0.3048(17) 0.021(12) Uiso 1 1 d .
C17 C 0.6233(3) 0.3805(4) 0.2704(3) 0.0618(17) Uani 1 1 d .
H17 H 0.666(2) 0.408(3) 0.304(2) 0.052(15) Uiso 1 1 d .
C18 C 0.5901(3) 0.4470(4) 0.2182(3) 0.0493(15) Uani 1 1 d .
H18 H 0.605(2) 0.511(2) 0.2229(19) 0.028(13) Uiso 1 1 d .
C19 C 0.3828(3) 0.4677(5) 0.0745(3) 0.0539(16) Uani 1 1 d .
H19B H 0.359(2) 0.515(3) 0.045(2) 0.046(15) Uiso 1 1 d .
H19A H 0.351(2) 0.456(2) 0.128(2) 0.050 Uiso 1 1 d .
H19C H 0.383(3) 0.403(3) 0.047(2) 0.078(17) Uiso 1 1 d .
C21 C -0.0483(2) 0.3710(3) -0.0811(2) 0.0315(11) Uani 1 1 d .
C22 C -0.0520(3) 0.2676(3) -0.0718(2) 0.0343(11) Uani 1 1 d .
C23 C -0.1030(3) 0.2055(3) -0.1145(3) 0.0408(12) Uani 1 1 d .
C24 C -0.1547(3) 0.2443(4) -0.1682(2) 0.0411(12) Uani 1 1 d .
C25 C -0.1578(3) 0.3445(4) -0.1781(2) 0.0419(13) Uani 1 1 d .
C26 C -0.1046(3) 0.4027(3) -0.1355(3) 0.0400(12) Uani 1 1 d .
C27 C -0.0573(2) 0.5176(3) 0.0125(2) 0.0325(10) Uani 1 1 d .
C28 C -0.1031(3) 0.4737(3) 0.0714(2) 0.0400(12) Uani 1 1 d .
C29 C -0.1653(3) 0.5190(4) 0.1111(3) 0.0453(12) Uani 1 1 d .
C30 C -0.1891(3) 0.6135(3) 0.0935(3) 0.0484(13) Uani 1 1 d .
C31 C -0.1470(3) 0.6609(3) 0.0374(3) 0.0420(13) Uani 1 1 d .
C32 C -0.0845(3) 0.6134(3) -0.0012(2) 0.0395(12) Uani 1 1 d .
C33 C 0.0830(2) 0.3963(3) 0.0200(2) 0.0303(11) Uani 1 1 d .
C34 C 0.1384(3) 0.3248(3) -0.0084(2) 0.0376(12) Uani 1 1 d .
C35 C 0.2020(3) 0.2828(3) 0.0307(3) 0.0357(11) Uani 1 1 d .
C36 C 0.2179(3) 0.3089(3) 0.1036(3) 0.0416(12) Uani 1 1 d .
C37 C 0.1676(3) 0.3782(3) 0.1368(3) 0.0367(11) Uani 1 1 d .
C38 C 0.1020(2) 0.4194(3) 0.0957(3) 0.0338(11) Uani 1 1 d .
C39 C 0.0677(3) 0.5135(3) -0.1008(2) 0.0331(12) Uani 1 1 d .
H39A H 0.031(2) 0.544(3) -0.130(2) 0.050 Uiso 1 1 d .
H39B H 0.089(2) 0.449(2) -0.1422(19) 0.050 Uiso 1 1 d .
C40 C 0.1414(2) 0.5855(3) -0.0829(2) 0.0357(11) Uani 1 1 d .
C41 C 0.1299(3) 0.6475(4) -0.0100(3) 0.0505(15) Uani 1 1 d .
H41B H 0.183(2) 0.691(2) -0.005(2) 0.050 Uiso 1 1 d .
H41A H 0.127(3) 0.603(3) 0.042(2) 0.068(15) Uiso 1 1 d .
H41C H 0.081(2) 0.693(2) -0.008(2) 0.052(15) Uiso 1 1 d .
C42 C 0.2239(3) 0.5282(4) -0.0750(3) 0.0458(14) Uani 1 1 d .
H42C H 0.2403(17) 0.479(2) -0.1172(15) 0.010(9) Uiso 1 1 d .
H42B H 0.272(2) 0.580(3) -0.064(2) 0.065(15) Uiso 1 1 d .
H42A H 0.216(2) 0.488(3) -0.025(2) 0.071(16) Uiso 1 1 d .
C43 C 0.1530(4) 0.6566(4) -0.1508(3) 0.0468(15) Uani 1 1 d .
H43A H 0.107(2) 0.700(3) -0.157(2) 0.050 Uiso 1 1 d .
H43B H 0.1915(19) 0.710(2) -0.1395(18) 0.026(12) Uiso 1 1 d .
H43C H 0.159(2) 0.623(3) -0.196(2) 0.052(15) Uiso 1 1 d .
F22 F -0.00679(14) 0.22153(15) -0.01638(13) 0.0510(7) Uani 1 1 d .
F23 F -0.09949(15) 0.10658(19) -0.10227(13) 0.0607(8) Uani 1 1 d .
F24 F -0.20366(16) 0.18366(17) -0.20985(14) 0.0673(9) Uani 1 1 d .
F25 F -0.21096(16) 0.38432(18) -0.22932(14) 0.0678(8) Uani 1 1 d .
F26 F -0.11306(13) 0.50214(19) -0.14966(13) 0.0517(7) Uani 1 1 d .
F28 F -0.08477(13) 0.37827(17) 0.09107(13) 0.0459(7) Uani 1 1 d .
F29 F -0.20738(15) 0.4695(2) 0.16671(13) 0.0731(9) Uani 1 1 d .
F30 F -0.25056(15) 0.65951(19) 0.13142(14) 0.0732(9) Uani 1 1 d .
F31 F -0.16709(14) 0.75633(17) 0.01853(14) 0.0688(8) Uani 1 1 d .
F32 F -0.04975(15) 0.66869(16) -0.06016(13) 0.0506(7) Uani 1 1 d .
F34 F 0.13061(14) 0.29605(15) -0.08277(12) 0.0500(7) Uani 1 1 d .
F35 F 0.25337(14) 0.21516(16) -0.00328(14) 0.0580(7) Uani 1 1 d .
F36 F 0.28172(15) 0.26917(16) 0.14440(14) 0.0561(7) Uani 1 1 d .
F37 F 0.18233(14) 0.40919(16) 0.20922(13) 0.0498(7) Uani 1 1 d .
F38 F 0.05639(14) 0.48814(15) 0.13473(11) 0.0409(6) Uani 1 1 d .

loop_
_atom_site_aniso_label
_atom_site_aniso_U_11
_atom_site_aniso_U_22
_atom_site_aniso_U_33
_atom_site_aniso_U_23
_atom_site_aniso_U_13
_atom_site_aniso_U_12
P1 0.0331(7) 0.0396(7) 0.0405(7) 0.0001(6) -0.0032(7) -0.0015(6)
B1 0.033(3) 0.036(3) 0.031(3) -0.014(2) -0.006(3) 0.012(3)
C1 0.037(3) 0.040(3) 0.035(3) 0.004(2) 0.002(3) 0.011(3)
C2 0.072(5) 0.059(4) 0.067(4) -0.027(3) 0.016(3) -0.015(3)
C3 0.035(4) 0.126(6) 0.073(4) -0.039(5) 0.014(3) 0.001(4)
C4 0.076(5) 0.067(5) 0.048(4) -0.025(3) -0.012(4) 0.031(4)
C5 0.079(5) 0.047(4) 0.050(3) 0.008(3) -0.003(3) -0.007(3)
C6 0.053(4) 0.042(3) 0.031(3) 0.001(3) 0.007(3) -0.006(3)
C7 0.037(3) 0.039(3) 0.037(3) 0.000(2) -0.001(3) -0.006(2)
C8 0.048(4) 0.053(3) 0.046(4) 0.015(3) -0.004(3) 0.002(3)
C9 0.057(4) 0.071(4) 0.057(4) 0.028(3) 0.010(4) 0.029(3)
C10 0.065(4) 0.054(4) 0.038(3) 0.003(3) 0.009(3) 0.002(3)
C11 0.074(5) 0.065(4) 0.041(4) 0.016(3) -0.005(4) 0.009(4)
C12 0.051(4) 0.054(4) 0.046(3) 0.004(3) -0.007(3) 0.010(3)
C13 0.032(3) 0.034(3) 0.036(3) -0.005(2) 0.004(2) -0.009(2)
C14 0.038(4) 0.045(4) 0.038(3) 0.002(3) -0.003(3) 0.003(3)
C15 0.054(4) 0.048(4) 0.050(3) -0.006(3) 0.021(3) 0.005(3)
C16 0.063(4) 0.051(4) 0.043(4) 0.008(3) 0.010(3) 0.019(4)
C17 0.068(5) 0.064(4) 0.053(4) 0.004(3) -0.018(3) -0.002(4)
C18 0.047(4) 0.045(4) 0.055(4) -0.005(3) -0.001(3) -0.009(3)
C19 0.043(4) 0.063(5) 0.055(4) 0.001(3) -0.018(3) -0.008(3)
C21 0.020(3) 0.040(3) 0.035(3) 0.006(2) 0.003(2) -0.002(2)
C22 0.033(3) 0.041(3) 0.029(3) 0.005(2) -0.004(2) -0.001(2)
C23 0.047(3) 0.030(3) 0.046(3) -0.008(2) 0.000(3) -0.007(3)
C24 0.035(3) 0.051(4) 0.037(3) -0.010(3) -0.004(3) -0.012(3)
C25 0.029(3) 0.057(4) 0.039(3) 0.005(3) -0.019(3) 0.002(3)
C26 0.045(3) 0.033(3) 0.042(3) 0.006(2) 0.001(3) 0.000(3)
C27 0.030(3) 0.042(3) 0.025(3) 0.002(2) -0.002(2) 0.001(2)
C28 0.035(3) 0.041(3) 0.045(3) 0.002(3) 0.000(3) 0.011(3)
C29 0.029(3) 0.065(4) 0.042(3) 0.014(3) 0.002(3) -0.010(3)
C30 0.037(3) 0.052(3) 0.056(4) -0.008(3) 0.012(3) 0.023(3)
C31 0.037(3) 0.041(3) 0.048(3) 0.003(3) -0.002(3) 0.010(3)
C32 0.029(3) 0.047(3) 0.043(3) 0.012(3) -0.008(3) -0.005(3)
C33 0.023(3) 0.037(3) 0.030(3) 0.000(2) 0.002(2) 0.000(2)
C34 0.045(3) 0.041(3) 0.027(3) -0.013(2) 0.003(3) -0.005(3)
C35 0.029(3) 0.032(3) 0.046(3) -0.002(2) -0.001(3) 0.011(2)
C36 0.028(3) 0.045(3) 0.052(4) 0.016(3) -0.002(3) 0.001(2)
C37 0.037(3) 0.045(3) 0.029(3) -0.003(2) -0.009(3) -0.009(2)
C38 0.027(3) 0.030(3) 0.044(3) 0.001(2) 0.009(3) 0.001(2)
C39 0.038(3) 0.034(3) 0.028(3) 0.001(2) -0.003(2) -0.008(2)
C40 0.023(3) 0.044(3) 0.040(3) 0.008(2) 0.000(2) -0.004(2)
C41 0.051(4) 0.053(4) 0.047(4) -0.006(3) 0.008(3) -0.007(3)
C42 0.031(3) 0.044(4) 0.062(4) 0.007(3) 0.006(3) -0.001(3)
C43 0.055(4) 0.037(4) 0.048(4) 0.008(3) 0.012(3) -0.006(3)
F22 0.0557(18) 0.0465(16) 0.0507(16) 0.0117(14) -0.0161(14) -0.0075(15)
F23 0.0657(19) 0.0498(19) 0.0667(19) -0.0052(14) -0.0116(16) -0.0114(15)
F24 0.067(2) 0.069(2) 0.066(2) -0.0037(15) -0.0220(16) -0.0277(17)
F25 0.058(2) 0.079(2) 0.066(2) 0.0060(16) -0.0325(16) -0.0035(17)
F26 0.0454(16) 0.0516(16) 0.0583(15) 0.0108(14) -0.0174(14) 0.0001(14)
F28 0.0431(16) 0.0455(16) 0.0491(17) 0.0092(13) 0.0040(14) 0.0036(13)
F29 0.0515(19) 0.102(2) 0.0655(19) 0.0209(17) 0.0227(16) 0.0088(17)
F30 0.0444(19) 0.101(2) 0.074(2) -0.0076(18) 0.0168(16) 0.0292(17)
F31 0.058(2) 0.0552(19) 0.094(2) 0.0058(17) -0.0011(17) 0.0190(16)
F32 0.0544(17) 0.0370(16) 0.060(2) 0.0184(14) 0.0067(14) 0.0059(13)
F34 0.0490(18) 0.0600(18) 0.0411(17) -0.0084(15) 0.0060(14) 0.0096(14)
F35 0.0458(17) 0.0540(17) 0.074(2) -0.0061(16) 0.0126(15) 0.0173(14)
F36 0.0398(18) 0.0506(17) 0.0778(19) 0.0152(14) -0.0140(16) 0.0103(14)
F37 0.056(2) 0.0493(17) 0.0438(17) -0.0027(13) -0.0177(15) -0.0008(13)
F38 0.0450(16) 0.0400(15) 0.0376(14) -0.0066(13) -0.0013(11) 0.0091(13)

loop_
_atom_type_symbol
_atom_type_description
_atom_type_scat_dispersion_real
_atom_type_scat_dispersion_imag
_atom_type_scat_source
C C 0.0033 0.0016 'International Tables Vol C Tables 4.2.6.8 and 6.1.1.4'
H H 0.0000 0.0000 'International Tables Vol C Tables 4.2.6.8 and 6.1.1.4'
F F 0.0171 0.0103 'International Tables Vol C Tables 4.2.6.8 and 6.1.1.4'
P P 0.1023 0.0942 'International Tables Vol C Tables 4.2.6.8 and 6.1.1.4'
B B 0.0013 0.0007 'International Tables Vol C Tables 4.2.6.8 and 6.1.1.4'

loop_
_geom_angle_atom_site_label_1
_geom_angle_atom_site_label_2
_geom_angle_atom_site_label_3
_geom_angle
C13 P1 C1 108.8(2)
C13 P1 C7 111.1(2)
C1 P1 C7 109.5(2)
C13 P1 C19 109.6(3)
C1 P1 C19 108.5(2)
C7 P1 C19 109.3(2)
C39 B1 C33 106.8(3)
C39 B1 C27 116.6(3)
C33 B1 C27 113.4(3)
C39 B1 C21 108.0(3)
C33 B1 C21 111.8(3)
C27 B1 C21 100.0(3)
C2 C1 C6 119.9(4)
C2 C1 P1 119.0(4)
C6 C1 P1 121.1(4)
C1 C2 C3 118.4(5)
C4 C3 C2 121.3(5)
C3 C4 C5 120.8(5)
C4 C5 C6 118.4(5)
C1 C6 C5 121.2(5)
C8 C7 C12 118.5(4)
C8 C7 P1 122.1(4)
C12 C7 P1 119.4(4)
C7 C8 C9 121.2(5)
C10 C9 C8 119.4(5)
C11 C10 C9 119.1(5)
C10 C11 C12 123.1(5)
C11 C12 C7 118.6(5)
C14 C13 C18 119.1(4)
C14 C13 P1 121.6(4)
C18 C13 P1 119.3(4)
C13 C14 C15 120.0(5)
C16 C15 C14 120.3(5)
C17 C16 C15 120.3(5)
C16 C17 C18 119.7(5)
C13 C18 C17 120.7(5)
C26 C21 C22 111.1(4)
C26 C21 B1 120.7(4)
C22 C21 B1 128.2(4)
F22 C22 C23 115.0(4)
F22 C22 C21 120.9(4)
C23 C22 C21 124.1(4)
F23 C23 C24 121.1(4)
F23 C23 C22 118.9(4)
C24 C23 C22 120.0(4)
F24 C24 C23 119.7(4)
F24 C24 C25 120.7(4)
C23 C24 C25 119.5(4)
F25 C25 C24 120.2(4)
F25 C25 C26 121.6(4)
C24 C25 C26 118.2(4)
F26 C26 C25 113.5(4)
F26 C26 C21 119.5(4)
C25 C26 C21 127.1(4)
C32 C27 C28 110.9(4)
C32 C27 B1 128.1(4)
C28 C27 B1 120.8(4)
C29 C28 F28 116.9(4)
C29 C28 C27 124.9(4)
F28 C28 C27 118.2(4)
C28 C29 F29 120.6(4)
C28 C29 C30 120.6(4)
F29 C29 C30 118.7(4)
F30 C30 C31 120.5(4)
F30 C30 C29 121.7(5)
C31 C30 C29 117.7(4)
C30 C31 C32 120.2(4)
C30 C31 F31 120.2(4)
C32 C31 F31 119.6(4)
C31 C32 C27 125.7(4)
C31 C32 F32 114.2(4)
C27 C32 F32 120.1(4)
C38 C33 C34 110.6(4)
C38 C33 B1 127.1(4)
C34 C33 B1 121.8(4)
C35 C34 F34 115.7(4)
C35 C34 C33 125.8(4)
F34 C34 C33 118.4(4)
C36 C35 C34 120.8(4)
C36 C35 F35 118.2(4)
C34 C35 F35 120.9(4)
C35 C36 F36 122.5(4)
C35 C36 C37 118.1(4)
F36 C36 C37 119.4(5)
F37 C37 C36 120.4(4)
F37 C37 C38 119.5(4)
C36 C37 C38 120.0(4)
F38 C38 C37 114.7(4)
F38 C38 C33 120.7(4)
C37 C38 C33 124.6(4)
C40 C39 B1 124.5(3)
C43 C40 C41 108.6(4)
C43 C40 C42 106.2(4)
C41 C40 C42 107.5(4)
C43 C40 C39 108.9(4)
C41 C40 C39 114.4(4)
C42 C40 C39 110.9(4)

loop_
_geom_bond_atom_site_label_1
_geom_bond_atom_site_label_2
_geom_bond_distance
P1 C13 1.776(4)
P1 C1 1.775(4)
P1 C7 1.779(4)
P1 C19 1.789(5)
B1 C39 1.640(6)
B1 C33 1.656(5)
B1 C27 1.667(5)
B1 C21 1.683(5)
C1 C2 1.375(6)
C1 C6 1.374(5)
C2 C3 1.404(7)
C3 C4 1.346(7)
C4 C5 1.377(7)
C5 C6 1.391(6)
C7 C8 1.379(6)
C7 C12 1.406(5)
C8 C9 1.402(6)
C9 C10 1.366(6)
C10 C11 1.365(6)
C11 C12 1.370(6)
C13 C14 1.384(5)
C13 C18 1.384(6)
C14 C15 1.383(6)
C15 C16 1.374(6)
C16 C17 1.368(7)
C17 C18 1.384(6)
C21 C26 1.378(5)
C21 C22 1.401(5)
C22 F22 1.359(4)
C22 C23 1.386(5)
C23 F23 1.349(5)
C23 C24 1.354(5)
C24 F24 1.345(4)
C24 C25 1.359(5)
C25 F25 1.345(4)
C25 C26 1.375(5)
C26 F26 1.367(4)
C27 C32 1.380(5)
C27 C28 1.395(5)
C28 C29 1.357(5)
C28 F28 1.361(4)
C29 F29 1.358(4)
C29 C30 1.362(5)
C30 F30 1.337(4)
C30 C31 1.349(5)
C31 C32 1.365(5)
C31 F31 1.363(4)
C32 F32 1.388(4)
C33 C38 1.393(5)
C33 C34 1.400(5)
C34 C35 1.349(5)
C34 F34 1.361(4)
C35 C36 1.345(5)
C35 F35 1.363(4)
C36 F36 1.356(4)
C36 C37 1.360(5)
C37 F37 1.353(4)
C37 C38 1.387(5)
C38 F38 1.361(4)
C39 C40 1.559(5)
C40 C43 1.535(6)
C40 C41 1.534(6)
C40 C42 1.535(5)

loop_
_geom_torsion_atom_site_label_1
_geom_torsion_atom_site_label_2
_geom_torsion_atom_site_label_3
_geom_torsion_atom_site_label_4
_geom_torsion
C13 P1 C1 C2 -75.8(4)
C7 P1 C1 C2 162.7(4)
C19 P1 C1 C2 43.4(4)
C13 P1 C1 C6 103.0(4)
C7 P1 C1 C6 -18.5(4)
C19 P1 C1 C6 -137.8(4)
C6 C1 C2 C3 0.0(7)
P1 C1 C2 C3 178.9(4)
C1 C2 C3 C4 -1.4(9)
C2 C3 C4 C5 2.6(10)
C3 C4 C5 C6 -2.3(8)
C2 C1 C6 C5 0.2(7)
P1 C1 C6 C5 -178.6(4)
C4 C5 C6 C1 0.9(7)
C13 P1 C7 C8 -11.3(5)
C1 P1 C7 C8 108.9(4)
C19 P1 C7 C8 -132.3(4)
C13 P1 C7 C12 168.2(4)
C1 P1 C7 C12 -71.6(4)
C19 P1 C7 C12 47.1(4)
C12 C7 C8 C9 4.3(7)
P1 C7 C8 C9 -176.2(4)
C7 C8 C9 C10 -4.7(8)
C8 C9 C10 C11 4.1(8)
C9 C10 C11 C12 -3.4(9)
C10 C11 C12 C7 3.1(8)
C8 C7 C12 C11 -3.4(7)
P1 C7 C12 C11 177.1(4)
C1 P1 C13 C14 139.0(3)
C7 P1 C13 C14 -100.4(4)
C19 P1 C13 C14 20.5(4)
C1 P1 C13 C18 -39.5(4)
C7 P1 C13 C18 81.1(4)
C19 P1 C13 C18 -158.0(4)
C18 C13 C14 C15 -0.6(6)
P1 C13 C14 C15 -179.1(3)
C13 C14 C15 C16 0.7(7)
C14 C15 C16 C17 -0.6(7)
C15 C16 C17 C18 0.4(8)
C14 C13 C18 C17 0.4(7)
P1 C13 C18 C17 178.9(4)
C16 C17 C18 C13 -0.3(8)
C39 B1 C21 C26 -56.8(5)
C33 B1 C21 C26 -174.0(4)
C27 B1 C21 C26 65.6(5)
C39 B1 C21 C22 122.8(4)
C33 B1 C21 C22 5.6(6)
C27 B1 C21 C22 -114.8(4)
C26 C21 C22 F22 -174.3(3)
B1 C21 C22 F22 6.0(6)
C26 C21 C22 C23 2.8(6)
B1 C21 C22 C23 -176.9(4)
F22 C22 C23 F23 -4.9(6)
C21 C22 C23 F23 177.9(4)
F22 C22 C23 C24 175.9(4)
C21 C22 C23 C24 -1.3(7)
F23 C23 C24 F24 0.3(6)
C22 C23 C24 F24 179.5(4)
F23 C23 C24 C25 178.9(4)
C22 C23 C24 C25 -1.9(7)
F24 C24 C25 F25 1.0(7)
C23 C24 C25 F25 -177.7(4)
F24 C24 C25 C26 -178.1(4)
C23 C24 C25 C26 3.2(7)
F25 C25 C26 F26 1.2(6)
C24 C25 C26 F26 -179.7(4)
F25 C25 C26 C21 179.3(4)
C24 C25 C26 C21 -1.6(7)
C22 C21 C26 F26 176.6(4)
B1 C21 C26 F26 -3.6(6)
C22 C21 C26 C25 -1.3(6)
B1 C21 C26 C25 178.4(4)
C39 B1 C27 C32 8.5(6)
C33 B1 C27 C32 133.2(4)
C21 B1 C27 C32 -107.6(5)
C39 B1 C27 C28 -176.8(4)
C33 B1 C27 C28 -52.1(5)
C21 B1 C27 C28 67.1(4)
C32 C27 C28 C29 -0.9(6)
B1 C27 C28 C29 -176.4(4)
C32 C27 C28 F28 178.9(3)
B1 C27 C28 F28 3.4(6)
F28 C28 C29 F29 -1.0(6)
C27 C28 C29 F29 178.8(4)
F28 C28 C29 C30 -178.1(4)
C27 C28 C29 C30 1.7(7)
C28 C29 C30 F30 179.6(4)
F29 C29 C30 F30 2.4(7)
C28 C29 C30 C31 -2.1(7)
F29 C29 C30 C31 -179.2(4)
F30 C30 C31 C32 -179.8(4)
C29 C30 C31 C32 1.9(7)
F30 C30 C31 F31 -0.3(7)
C29 C30 C31 F31 -178.7(4)
C30 C31 C32 C27 -1.2(7)
F31 C31 C32 C27 179.3(4)
C30 C31 C32 F32 176.5(4)
F31 C31 C32 F32 -2.9(6)
C28 C27 C32 C31 0.6(6)
B1 C27 C32 C31 175.7(4)
C28 C27 C32 F32 -177.0(3)
B1 C27 C32 F32 -1.9(6)
C39 B1 C33 C38 109.7(4)
C27 B1 C33 C38 -20.1(6)
C21 B1 C33 C38 -132.3(4)
C39 B1 C33 C34 -61.6(5)
C27 B1 C33 C34 168.6(4)
C21 B1 C33 C34 56.4(5)
C38 C33 C34 C35 0.0(6)
B1 C33 C34 C35 172.6(4)
C38 C33 C34 F34 -177.7(3)
B1 C33 C34 F34 -5.1(6)
F34 C34 C35 C36 177.1(4)
C33 C34 C35 C36 -0.7(7)
F34 C34 C35 F35 -0.9(6)
C33 C34 C35 F35 -178.7(4)
C34 C35 C36 F36 -179.3(4)
F35 C35 C36 F36 -1.2(6)
C34 C35 C36 C37 0.5(7)
F35 C35 C36 C37 178.5(4)
C35 C36 C37 F37 -178.0(4)
F36 C36 C37 F37 1.7(6)
C35 C36 C37 C38 0.3(6)
F36 C36 C37 C38 -180.0(4)
F37 C37 C38 F38 -1.3(5)
C36 C37 C38 F38 -179.7(3)
F37 C37 C38 C33 177.4(4)
C36 C37 C38 C33 -1.0(6)
C34 C33 C38 F38 179.4(3)
B1 C33 C38 F38 7.3(6)
C34 C33 C38 C37 0.8(6)
B1 C33 C38 C37 -171.3(4)
C33 B1 C39 C40 -50.7(5)
C27 B1 C39 C40 77.3(5)
C21 B1 C39 C40 -171.1(4)
B1 C39 C40 C43 -158.4(4)
B1 C39 C40 C41 -36.6(6)
B1 C39 C40 C42 85.1(5)

loop_
_cod_related_entry_id
_cod_related_entry_database
_cod_related_entry_code
1 ChemSpider 21145450
